data_1562104
loop_
_publ_author_name
'Lytvynenko, Anton S.'
'Kiskin, Mikhail A.'
'Dorofeeva, Victoria N.'
'Mishura, Andrey M.'
'Titov, Vladimir E.'
'Kolotilov, Sergey V.'
'Eremenko, Igor L.'
'Novotortsev, Vladimir M.'

_publ_section_title
;
 Redox-active porous coordination polymer based on trinuclear pivalate:
 Temperature-dependent crystal rearrangement and redox-behavior
;
_journal_name_full 'Journal of Solid State Chemistry'
_journal_page_first 122
_journal_page_last 130
_journal_paper_doi 10.1016/j.jssc.2014.07.025
_journal_volume 223
_journal_year 2015
_chemical_formula_sum 'C61 H86 Fe2 N3 Ni O16 S3'
_chemical_formula_weight 1383.92
_space_group_IT_number 14
_space_group_name_Hall '-P 2yn'
_space_group_name_H-M_alt 'P 1 21/n 1'
_symmetry_cell_setting monoclinic
_symmetry_space_group_name_H-M 'P 1 21/n 1'
_atom_sites_solution_hydrogens geom
_atom_sites_solution_primary direct
_atom_sites_solution_secondary difmap
_cell_angle_alpha 90.00
_cell_angle_beta 90.027(6)
_cell_angle_gamma 90.00
_cell_formula_units_Z 4
_cell_length_a 16.483(4)
_cell_length_b 23.430(6)
_cell_length_c 19.877(5)
_cell_measurement_reflns_used 592
_cell_measurement_temperature 160(2)
_cell_measurement_theta_max 17.57
_cell_measurement_theta_min 2.23
_cell_volume 7676(3)
_computing_cell_refinement 'Bruker SAINT'
_computing_data_collection 'Bruker APEX2'
_computing_data_reduction 'Bruker SAINT'
_computing_molecular_graphics 'Bruker SHELXTL'
_computing_publication_material 'Bruker SHELXTL'
_computing_structure_refinement 'SHELXL-97 (Sheldrick, 1997)'
_computing_structure_solution Sir-97
_diffrn_ambient_temperature 160(2)
_diffrn_measured_fraction_theta_full 0.972
_diffrn_measured_fraction_theta_max 0.972
_diffrn_measurement_device_type 'Bruker APEX-II CCD'
_diffrn_measurement_method '\f and \w scans'
_diffrn_radiation_monochromator graphite
_diffrn_radiation_source 'fine-focus sealed tube'
_diffrn_radiation_type MoK\a
_diffrn_radiation_wavelength 0.71073
_diffrn_reflns_av_R_equivalents 0.1221
_diffrn_reflns_av_unetI/netI 0.5679
_diffrn_reflns_limit_h_max 19
_diffrn_reflns_limit_h_min -19
_diffrn_reflns_limit_k_max 27
_diffrn_reflns_limit_k_min -28
_diffrn_reflns_limit_l_max 4
_diffrn_reflns_limit_l_min -24
_diffrn_reflns_number 21930
_diffrn_reflns_theta_full 25.69
_diffrn_reflns_theta_max 25.69
_diffrn_reflns_theta_min 1.34
_diffrn_standards_number 0
_exptl_absorpt_coefficient_mu 0.755
_exptl_absorpt_correction_T_max 0.9704
_exptl_absorpt_correction_T_min 0.9284
_exptl_absorpt_correction_type multi-scan
_exptl_absorpt_process_details 'SADABS v2004/1, Sheldrick, G.M., (2004)'
_exptl_crystal_colour yellow
_exptl_crystal_density_diffrn 1.197
_exptl_crystal_density_method 'not measured'
_exptl_crystal_description block
_exptl_crystal_F_000 2916
_exptl_crystal_size_max 0.10
_exptl_crystal_size_mid 0.04
_exptl_crystal_size_min 0.04
_refine_diff_density_max 0.663
_refine_diff_density_min -0.454
_refine_diff_density_rms 0.110
_refine_ls_extinction_method none
_refine_ls_goodness_of_fit_ref 0.692
_refine_ls_hydrogen_treatment constr
_refine_ls_matrix_type full
_refine_ls_number_parameters 711
_refine_ls_number_reflns 14199
_refine_ls_number_restraints 105
_refine_ls_restrained_S_all 0.714
_refine_ls_R_factor_all 0.3060
_refine_ls_R_factor_gt 0.1038
_refine_ls_shift/su_max 0.003
_refine_ls_shift/su_mean 0.000
_refine_ls_structure_factor_coef Fsqd
_refine_ls_weighting_details 'calc w=1/[\s^2^(Fo^2^)+(0.1137P)^2^+0.0000P] where P=(Fo^2^+2Fc^2^)/3'
_refine_ls_weighting_scheme calc
_refine_ls_wR_factor_gt 0.2544
_refine_ls_wR_factor_ref 0.3016
_reflns_number_gt 2510
_reflns_number_total 14199
_reflns_threshold_expression >2sigma(I)
_cod_data_source_file JSSC-2015-223-122.cif
_cod_data_source_block Compound_160
_cod_original_sg_symbol_H-M P21/n
_cod_database_code 1562104

loop_
_symmetry_equiv_pos_as_xyz
'x, y, z'
'-x+1/2, y+1/2, -z+1/2'
'-x, -y, -z'
'x-1/2, -y-1/2, z-1/2'

loop_
_atom_site_label
_atom_site_type_symbol
_atom_site_fract_x
_atom_site_fract_y
_atom_site_fract_z
_atom_site_U_iso_or_equiv
_atom_site_adp_type
_atom_site_occupancy
_atom_site_symmetry_multiplicity
_atom_site_calc_flag
_atom_site_refinement_flags
_atom_site_disorder_assembly
_atom_site_disorder_group
C1 C 0.1143(10) 0.7982(9) 0.2810(8) 0.085(6) Uiso 1 1 d D . .
C1S C 0.4111(15) 0.7403(7) 0.464(4) 0.500 Uiso 0.50 1 d PD . .
H1S1 H 0.3965 0.7792 0.4772 0.750 Uiso 0.50 1 calc PR . .
H1S2 H 0.4414 0.7413 0.4215 0.750 Uiso 0.50 1 calc PR . .
H1S3 H 0.4450 0.7230 0.4991 0.750 Uiso 0.50 1 calc PR . .
C2 C 0.0699(13) 0.7541(11) 0.2270(10) 0.141(8) Uiso 1 1 d D . .
C2A C 0.0844(17) 0.6963(9) 0.2378(12) 0.245(16) Uani 1 1 d . . .
H2A1 H 0.1425 0.6885 0.2329 0.368 Uiso 1 1 calc R . .
H2A2 H 0.0539 0.6738 0.2049 0.368 Uiso 1 1 calc R . .
H2A3 H 0.0669 0.6860 0.2834 0.368 Uiso 1 1 calc R . .
C2B C 0.110(2) 0.7665(14) 0.1591(9) 0.48(4) Uani 1 1 d D . .
H2B1 H 0.1578 0.7421 0.1537 0.715 Uiso 1 1 calc R . .
H2B2 H 0.1267 0.8067 0.1574 0.715 Uiso 1 1 calc R . .
H2B3 H 0.0714 0.7588 0.1228 0.715 Uiso 1 1 calc R . .
C2D C -0.0190(12) 0.7729(14) 0.2292(19) 0.38(3) Uani 1 1 d D . .
H2D1 H -0.0220 0.8146 0.2270 0.568 Uiso 1 1 calc R . .
H2D2 H -0.0438 0.7596 0.2711 0.568 Uiso 1 1 calc R . .
H2D3 H -0.0481 0.7564 0.1908 0.568 Uiso 1 1 calc R . .
C2S C 0.365(2) 0.6415(13) 0.423(2) 0.19(2) Uiso 0.50 1 d PD . .
H2S1 H 0.3232 0.6240 0.3944 0.289 Uiso 0.50 1 calc PR . .
H2S2 H 0.3789 0.6156 0.4597 0.289 Uiso 0.50 1 calc PR . .
H2S3 H 0.4135 0.6490 0.3956 0.289 Uiso 0.50 1 calc PR . .
C3 C 0.1196(8) 0.8631(8) 0.4569(8) 0.058(4) Uani 1 1 d . . .
C3S C 0.0892(15) 0.7281(13) 0.477(3) 0.500 Uiso 0.50 1 d PD . .
H3S1 H 0.0982 0.7561 0.5125 0.750 Uiso 0.50 1 calc PR . .
H3S2 H 0.0555 0.6968 0.4939 0.750 Uiso 0.50 1 calc PR . .
H3S3 H 0.0615 0.7465 0.4389 0.750 Uiso 0.50 1 calc PR . .
C4 C 0.0837(11) 0.8719(8) 0.5260(11) 0.110(7) Uani 1 1 d D . .
C4A C 0.0669(18) 0.9253(9) 0.5391(11) 0.27(2) Uani 1 1 d D . .
H4A1 H 0.0442 0.9434 0.4988 0.409 Uiso 1 1 calc R . .
H4A2 H 0.1165 0.9452 0.5525 0.409 Uiso 1 1 calc R . .
H4A3 H 0.0272 0.9272 0.5757 0.409 Uiso 1 1 calc R . .
C4B C 0.1151(11) 0.8387(10) 0.5824(10) 0.178(11) Uani 1 1 d D . .
H4B1 H 0.1311 0.8007 0.5665 0.267 Uiso 1 1 calc R . .
H4B2 H 0.0729 0.8349 0.6168 0.267 Uiso 1 1 calc R . .
H4B3 H 0.1623 0.8582 0.6016 0.267 Uiso 1 1 calc R . .
C4C C -0.0024(13) 0.8434(10) 0.5205(13) 0.257(15) Uiso 1 1 d D . .
H4C1 H 0.0038 0.8022 0.5138 0.385 Uiso 1 1 calc R . .
H4C2 H -0.0319 0.8599 0.4824 0.385 Uiso 1 1 calc R . .
H4C3 H -0.0328 0.8504 0.5621 0.385 Uiso 1 1 calc R . .
C4S C 0.209(3) 0.688(2) 0.5285(15) 0.21(2) Uiso 0.50 1 d PD . .
H4S1 H 0.2194 0.6472 0.5317 0.322 Uiso 0.50 1 calc PR . .
H4S2 H 0.1688 0.6993 0.5624 0.322 Uiso 0.50 1 calc PR . .
H4S3 H 0.2594 0.7093 0.5361 0.322 Uiso 0.50 1 calc PR . .
C5 C 0.3901(11) 0.7985(10) 0.2792(9) 0.094(7) Uani 1 1 d . . .
C5S C 0.5399(10) 0.9517(12) 0.1034(13) 0.259(17) Uani 1 1 d D . .
H5S1 H 0.5138 0.9169 0.1201 0.389 Uiso 1 1 calc R . .
H5S2 H 0.5228 0.9587 0.0569 0.389 Uiso 1 1 calc R . .
H5S3 H 0.5240 0.9841 0.1316 0.389 Uiso 1 1 calc R . .
C6 C 0.4344(13) 0.7540(10) 0.2330(10) 0.153(10) Uani 1 1 d D . .
C6A C 0.4135(13) 0.6938(8) 0.2383(9) 0.175(11) Uani 1 1 d D . .
H6A1 H 0.3565 0.6885 0.2256 0.263 Uiso 1 1 calc R . .
H6A2 H 0.4216 0.6810 0.2847 0.263 Uiso 1 1 calc R . .
H6A3 H 0.4482 0.6716 0.2081 0.263 Uiso 1 1 calc R . .
C6B C 0.4129(19) 0.7718(10) 0.1645(11) 0.31(3) Uani 1 1 d D . .
H6B1 H 0.4392 0.8083 0.1543 0.463 Uiso 1 1 calc R . .
H6B2 H 0.3539 0.7762 0.1611 0.463 Uiso 1 1 calc R . .
H6B3 H 0.4312 0.7428 0.1324 0.463 Uiso 1 1 calc R . .
C6C C 0.5245(12) 0.7708(16) 0.2406(16) 0.39(3) Uani 1 1 d D . .
H6C1 H 0.5319 0.8104 0.2260 0.584 Uiso 1 1 calc R . .
H6C2 H 0.5579 0.7455 0.2127 0.584 Uiso 1 1 calc R . .
H6C3 H 0.5407 0.7670 0.2878 0.584 Uiso 1 1 calc R . .
C6S C 0.6466(19) 1.0094(10) 0.091(2) 0.41(3) Uiso 1 1 d D . .
H6S1 H 0.6159 1.0326 0.1233 0.615 Uiso 1 1 calc R . .
H6S2 H 0.6288 1.0184 0.0453 0.615 Uiso 1 1 calc R . .
H6S3 H 0.7046 1.0178 0.0956 0.615 Uiso 1 1 calc R . .
C7 C 0.3794(8) 0.8637(6) 0.4550(7) 0.050(4) Uani 1 1 d D . .
C7S C -0.134(2) 1.0098(11) 0.0782(17) 0.54(6) Uani 1 1 d D . .
H7S1 H -0.1916 1.0179 0.0704 0.812 Uiso 1 1 calc R . .
H7S2 H -0.1041 1.0139 0.0359 0.812 Uiso 1 1 calc R . .
H7S3 H -0.1126 1.0366 0.1116 0.812 Uiso 1 1 calc R . .
C8 C 0.4185(10) 0.8707(8) 0.5200(9) 0.119(7) Uani 1 1 d D . .
C8A C 0.5074(10) 0.8429(11) 0.5165(11) 0.34(2) Uani 1 1 d D . .
H8A1 H 0.5031 0.8028 0.5032 0.511 Uiso 1 1 calc R . .
H8A2 H 0.5333 0.8455 0.5609 0.511 Uiso 1 1 calc R . .
H8A3 H 0.5403 0.8636 0.4835 0.511 Uiso 1 1 calc R . .
C8B C 0.4441(13) 0.9270(6) 0.5419(9) 0.172(10) Uani 1 1 d D . .
H8B1 H 0.4692 0.9241 0.5865 0.257 Uiso 1 1 calc R . .
H8B2 H 0.3969 0.9523 0.5442 0.257 Uiso 1 1 calc R . .
H8B3 H 0.4835 0.9424 0.5098 0.257 Uiso 1 1 calc R . .
C8C C 0.3915(11) 0.8396(8) 0.5798(8) 0.159(9) Uani 1 1 d D . .
H8C1 H 0.3713 0.8019 0.5665 0.238 Uiso 1 1 calc R . .
H8C2 H 0.3480 0.8609 0.6020 0.238 Uiso 1 1 calc R . .
H8C3 H 0.4372 0.8350 0.6109 0.238 Uiso 1 1 calc R . .
C8S C -0.0340(11) 0.9521(14) 0.1024(16) 0.27(2) Uani 1 1 d D . .
H8S1 H -0.0105 0.9155 0.1163 0.403 Uiso 1 1 calc R . .
H8S2 H -0.0157 0.9822 0.1331 0.403 Uiso 1 1 calc R . .
H8S3 H -0.0166 0.9611 0.0565 0.403 Uiso 1 1 calc R . .
C9 C 0.2496(10) 0.9411(8) 0.2000(7) 0.088(6) Uani 1 1 d D . .
C10 C 0.2463(8) 0.9515(9) 0.1255(8) 0.132(8) Uani 1 1 d D A 1
C10A C 0.196(2) 1.0010(11) 0.1081(17) 0.109(12) Uiso 0.50 1 d PD A 1
H10A H 0.1396 0.9934 0.1207 0.164 Uiso 0.50 1 calc PR A 1
H10B H 0.1993 1.0079 0.0595 0.164 Uiso 0.50 1 calc PR A 1
H10C H 0.2158 1.0346 0.1323 0.164 Uiso 0.50 1 calc PR A 1
C10B C 0.3256(14) 0.959(2) 0.1007(17) 0.500 Uiso 0.50 1 d PD A 1
H10D H 0.3564 0.9236 0.1066 0.750 Uiso 0.50 1 calc PR A 1
H10E H 0.3523 0.9899 0.1255 0.750 Uiso 0.50 1 calc PR A 1
H10F H 0.3233 0.9688 0.0528 0.750 Uiso 0.50 1 calc PR A 1
C10C C 0.207(3) 0.9047(11) 0.0835(18) 0.17(2) Uiso 0.50 1 d PD A 1
H10G H 0.2339 0.8682 0.0933 0.260 Uiso 1 1 calc R A 1
H10H H 0.2139 0.9137 0.0356 0.260 Uiso 1 1 calc R A 1
H10I H 0.1496 0.9021 0.0943 0.260 Uiso 1 1 calc R A 1
C10D C 0.295(2) 0.9073(13) 0.0833(14) 0.20(2) Uiso 0.50 1 d PD B 2
C10E C 0.300(2) 1.0026(11) 0.1061(17) 0.111(12) Uiso 0.50 1 d PD C 2
C10F C 0.1632(16) 0.943(2) 0.0934(16) 0.19(2) Uiso 0.50 1 d PD D 2
C11 C 0.2516(10) 1.0093(6) 0.3751(7) 0.060(4) Uiso 1 1 d . . .
C12 C 0.2528(8) 1.0636(6) 0.4119(8) 0.078(5) Uani 1 1 d D E 1
C12A C 0.2998(17) 1.0610(13) 0.4740(11) 0.118(13) Uiso 0.50 1 d PD E 1
H12A H 0.3391 1.0297 0.4712 0.177 Uiso 1 1 calc R E 1
H12B H 0.2632 1.0544 0.5121 0.177 Uiso 1 1 calc R E 1
H12C H 0.3287 1.0972 0.4806 0.177 Uiso 1 1 calc R E 1
C12B C 0.3016(15) 1.1087(10) 0.3720(12) 0.082(10) Uiso 0.50 1 d PD E 1
H12G H 0.2805 1.1111 0.3260 0.122 Uiso 1 1 calc R E 1
H12H H 0.3589 1.0976 0.3708 0.122 Uiso 1 1 calc R E 1
H12I H 0.2963 1.1459 0.3940 0.122 Uiso 1 1 calc R E 1
C12C C 0.1753(12) 1.0898(16) 0.4260(19) 0.19(2) Uiso 0.50 1 d PD E 1
H12D H 0.1430 1.0914 0.3847 0.287 Uiso 1 1 calc R E 1
H12E H 0.1839 1.1286 0.4430 0.287 Uiso 1 1 calc R E 1
H12F H 0.1465 1.0673 0.4599 0.287 Uiso 1 1 calc R E 1
C13 C -0.0355(7) 0.9371(6) 0.3235(7) 0.063(4) Uani 1 1 d D . .
H13 H -0.0389 0.9016 0.3464 0.076 Uiso 1 1 calc R . .
C14 C -0.1060(7) 0.9697(6) 0.3107(6) 0.051(4) Uani 1 1 d . . .
H14 H -0.1564 0.9547 0.3256 0.062 Uiso 1 1 calc R . .
C15 C -0.1068(6) 1.0211(6) 0.2789(6) 0.040(3) Uani 1 1 d . . .
C16 C -0.0295(7) 1.0420(6) 0.2558(7) 0.060(4) Uani 1 1 d . . .
H16 H -0.0248 1.0759 0.2299 0.072 Uiso 1 1 calc R . .
C17 C 0.0355(7) 1.0107(6) 0.2731(7) 0.069(5) Uani 1 1 d D . .
H17 H 0.0867 1.0277 0.2641 0.083 Uiso 1 1 calc R . .
C18 C -0.1808(7) 1.0538(6) 0.2672(6) 0.044(3) Uani 1 1 d D . .
C19 C -0.1774(8) 1.1093(6) 0.2449(8) 0.086(6) Uani 1 1 d D . .
H19 H -0.1265 1.1264 0.2354 0.103 Uiso 1 1 calc R . .
C20 C 0.7516(10) 1.1403(6) 0.2360(10) 0.106(7) Uani 1 1 d D . .
C21 C 0.6772(8) 1.1074(6) 0.2411(8) 0.085(6) Uani 1 1 d D . .
H21 H 0.6272 1.1236 0.2269 0.102 Uiso 1 1 calc R . .
C22 C 0.6792(7) 1.0535(6) 0.2663(6) 0.048(4) Uani 1 1 d D . .
C23 C 0.5349(7) 0.9402(6) 0.3228(7) 0.058(4) Uani 1 1 d . . .
H23 H 0.5372 0.9055 0.3474 0.069 Uiso 1 1 calc R . .
C24 C 0.6069(7) 0.9686(6) 0.3120(6) 0.055(4) Uani 1 1 d D . .
H24 H 0.6569 0.9519 0.3254 0.066 Uiso 1 1 calc R . .
C25 C 0.6056(7) 1.0220(6) 0.2811(7) 0.055(4) Uani 1 1 d D . .
C26 C 0.5305(7) 1.0427(6) 0.2583(7) 0.062(4) Uani 1 1 d D . .
H26 H 0.5259 1.0779 0.2348 0.074 Uiso 1 1 calc R . .
C27 C 0.4637(8) 1.0090(7) 0.2720(7) 0.071(5) Uani 1 1 d D . .
H27 H 0.4126 1.0241 0.2588 0.085 Uiso 1 1 calc R . .
C28 C 0.7502(9) 1.2061(7) 0.2371(10) 0.171(13) Uani 1 1 d D . .
C29 C 0.7512(12) 1.2489(9) 0.2842(10) 0.27(2) Uani 1 1 d D . .
H29 H 0.7524 1.2377 0.3301 0.323 Uiso 1 1 calc R . .
C30 C 0.7508(13) 1.3062(9) 0.2711(11) 0.260(18) Uani 1 1 d D . .
H30 H 0.7495 1.3333 0.3066 0.312 Uiso 1 1 calc R . .
C31 C 0.7524(8) 1.3233(7) 0.2052(13) 0.157(12) Uani 1 1 d D . .
H31 H 0.7526 1.3629 0.1947 0.188 Uiso 1 1 calc R . .
C32 C 0.7537(6) 1.2852(8) 0.1560(9) 0.152(10) Uani 1 1 d D . .
C33 C 0.7489(12) 1.2273(8) 0.1714(9) 0.30(3) Uani 1 1 d D . .
C34 C 0.7563(14) 1.2983(13) 0.0922(13) 0.500 Uiso 1 1 d D . .
H34 H 0.7554 1.3375 0.0801 0.600 Uiso 1 1 calc R . .
C35 C 0.7602(16) 1.2585(17) 0.0417(10) 0.500 Uiso 1 1 d D . .
H35 H 0.7660 1.2695 -0.0040 0.600 Uiso 1 1 calc R . .
C36 C 0.7554(19) 1.2014(16) 0.0603(15) 0.97(9) Uiso 1 1 d D . .
H36 H 0.7524 1.1737 0.0255 1.158 Uiso 1 1 calc R . .
C37 C 0.7548(16) 1.1824(11) 0.1254(14) 0.55(4) Uiso 1 1 d D . .
H37 H 0.7580 1.1433 0.1379 0.665 Uiso 1 1 calc R . .
N1 N 0.0382(5) 0.9580(5) 0.3018(5) 0.054(3) Uani 1 1 d D A .
N2 N 0.4622(6) 0.9575(5) 0.3015(6) 0.055(3) Uani 1 1 d D A .
N3 N 0.7503(6) 1.0267(4) 0.2783(5) 0.043(3) Uiso 1 1 d . . .
O1 O 0.2489(4) 0.8749(3) 0.3416(3) 0.038(2) Uani 1 1 d . A .
O1S O 0.2499(5) 0.7228(4) 0.4192(5) 0.082(3) Uani 1 1 d D . .
O2 O 0.0954(6) 0.8456(5) 0.2814(6) 0.108(4) Uani 1 1 d . A .
O2S O 0.679(3) 0.9067(14) 0.061(2) 0.60(3) Uiso 1 1 d D . .
O3 O 0.1633(5) 0.7700(4) 0.3170(5) 0.079(3) Uani 1 1 d . . .
O3S O -0.142(2) 0.9072(16) 0.054(2) 0.75(5) Uiso 1 1 d D . .
O4 O 0.1002(5) 0.8946(4) 0.4122(5) 0.073(3) Uani 1 1 d . A .
O5 O 0.1660(6) 0.8210(4) 0.4520(5) 0.077(3) Uani 1 1 d D . .
O6 O 0.3363(5) 0.7709(4) 0.3172(5) 0.068(3) Uani 1 1 d . . .
O7 O 0.4052(7) 0.8470(5) 0.2823(7) 0.102(5) Uani 1 1 d . A .
O8 O 0.3326(6) 0.8214(4) 0.4511(5) 0.087(4) Uani 1 1 d D . .
O9 O 0.3995(5) 0.8957(4) 0.4129(5) 0.070(3) Uani 1 1 d . A .
O10 O 0.3171(5) 0.9362(5) 0.2292(5) 0.093(4) Uani 1 1 d . A .
O11 O 0.1823(5) 0.9359(5) 0.2281(4) 0.083(4) Uani 1 1 d . A .
O12 O 0.3171(4) 0.9891(4) 0.3615(5) 0.078(3) Uani 1 1 d . A .
O13 O 0.1841(5) 0.9882(4) 0.3607(5) 0.081(3) Uani 1 1 d . A .
Fe2 Fe 0.24998(11) 0.80353(8) 0.37910(10) 0.0535(6) Uani 1 1 d . . .
Fe1 Fe 0.15020(9) 0.91336(8) 0.32235(8) 0.0423(5) Uani 1 1 d . . .
Ni1 Ni 0.34991(9) 0.91323(8) 0.32205(9) 0.0575(6) Uani 1 1 d . . .
S1S S 0.3300(7) 0.7030(4) 0.4543(7) 0.150(5) Uani 0.50 1 d PD . .
S2S S 0.1733(8) 0.7036(5) 0.4523(6) 0.142(4) Uani 0.50 1 d PD . .
S3S S 0.6314(11) 0.9446(9) 0.1058(12) 0.64(2) Uani 1 1 d D . .
S4S S -0.1246(12) 0.9482(9) 0.1046(11) 0.573(17) Uani 1 1 d D . .
C12F C 0.199(2) 1.0509(18) 0.4752(16) 0.141(15) Uiso 0.50 1 d PD F 2
C12E C 0.3346(15) 1.0908(15) 0.422(2) 0.107(12) Uiso 0.50 1 d PD G 2
C12D C 0.196(2) 1.1055(14) 0.370(2) 0.135(15) Uiso 0.50 1 d PD H 2

loop_
_atom_site_aniso_label
_atom_site_aniso_U_11
_atom_site_aniso_U_22
_atom_site_aniso_U_33
_atom_site_aniso_U_23
_atom_site_aniso_U_13
_atom_site_aniso_U_12
C2A 0.44(5) 0.098(19) 0.20(3) -0.065(18) -0.17(3) -0.05(2)
C2B 0.98(11) 0.39(5) 0.06(2) 0.01(3) -0.03(4) -0.45(7)
C2D 0.16(3) 0.37(5) 0.60(7) -0.36(5) -0.19(3) 0.10(3)
C3 0.043(10) 0.075(13) 0.058(12) 0.014(10) 0.009(8) 0.000(9)
C4 0.137(18) 0.080(16) 0.112(19) -0.035(14) 0.013(14) 0.018(14)
C4A 0.59(6) 0.12(2) 0.11(2) -0.036(18) 0.13(3) -0.03(3)
C4B 0.17(2) 0.25(3) 0.12(2) 0.03(2) 0.062(16) 0.10(2)
C5 0.057(13) 0.14(2) 0.081(14) -0.033(16) 0.016(10) 0.049(16)
C5S 0.118(19) 0.38(4) 0.28(3) -0.11(3) 0.13(2) -0.04(2)
C6 0.21(3) 0.13(2) 0.12(2) -0.059(17) 0.108(19) -0.003(19)
C6A 0.22(2) 0.13(2) 0.18(2) -0.121(19) 0.005(18) 0.002(19)
C6B 0.63(7) 0.20(3) 0.10(2) -0.02(2) 0.08(3) 0.21(4)
C6C 0.12(2) 0.56(7) 0.49(7) -0.34(5) 0.16(3) -0.07(3)
C7 0.047(10) 0.045(11) 0.057(12) -0.011(9) -0.007(8) 0.008(8)
C7S 0.82(13) 0.50(8) 0.30(5) 0.36(6) -0.25(6) -0.36(8)
C8 0.112(16) 0.15(2) 0.091(17) -0.010(15) -0.024(13) -0.055(15)
C8A 0.21(3) 0.49(7) 0.32(5) 0.01(4) -0.20(3) -0.10(4)
C8B 0.22(3) 0.12(2) 0.17(2) -0.022(17) -0.084(19) 0.02(2)
C8C 0.124(17) 0.25(3) 0.101(19) -0.017(19) -0.017(14) 0.002(18)
C8S 0.067(15) 0.37(5) 0.37(4) -0.09(3) -0.12(2) 0.01(2)
C9 0.070(12) 0.156(18) 0.038(11) 0.011(10) 0.000(10) 0.005(13)
C10 0.051(10) 0.28(3) 0.067(13) 0.048(16) -0.011(9) -0.011(15)
C12 0.050(9) 0.083(13) 0.101(14) 0.012(10) 0.007(9) 0.009(9)
C13 0.019(7) 0.081(12) 0.090(12) 0.003(9) 0.004(7) -0.025(8)
C14 0.017(7) 0.072(11) 0.066(10) -0.004(9) -0.008(6) -0.002(8)
C15 0.016(7) 0.058(10) 0.047(9) 0.028(7) -0.006(6) -0.006(7)
C16 0.031(8) 0.067(11) 0.083(11) 0.019(9) 0.013(7) 0.013(8)
C17 0.018(8) 0.075(12) 0.115(14) 0.016(10) 0.010(8) 0.000(8)
C18 0.024(8) 0.042(9) 0.066(10) 0.008(8) -0.005(6) 0.009(7)
C19 0.024(8) 0.065(12) 0.170(18) 0.026(12) -0.007(9) 0.003(9)
C20 0.066(12) 0.070(13) 0.18(2) 0.062(13) -0.003(12) 0.000(12)
C21 0.027(8) 0.062(12) 0.167(18) 0.043(11) -0.004(9) -0.003(9)
C22 0.030(8) 0.053(10) 0.062(10) 0.010(8) -0.005(6) -0.004(8)
C23 0.030(8) 0.061(10) 0.082(12) 0.021(8) 0.003(7) 0.019(8)
C24 0.028(8) 0.065(11) 0.071(11) 0.013(9) 0.002(7) -0.002(8)
C25 0.035(9) 0.066(11) 0.065(11) 0.002(9) -0.004(7) 0.004(9)
C26 0.024(8) 0.062(11) 0.100(13) 0.013(9) -0.013(8) -0.004(8)
C27 0.020(8) 0.093(14) 0.099(13) 0.017(11) -0.005(8) 0.020(9)
C28 0.071(14) 0.14(3) 0.30(4) 0.13(3) 0.031(17) 0.025(16)
C29 0.33(4) 0.08(2) 0.40(5) 0.11(3) 0.08(4) 0.05(3)
C30 0.44(5) 0.049(17) 0.29(4) -0.02(2) 0.09(4) -0.06(2)
C31 0.117(16) 0.11(2) 0.24(3) 0.07(2) 0.10(2) 0.031(15)
C32 0.22(3) 0.14(2) 0.096(18) -0.023(17) 0.014(17) 0.04(2)
C33 0.33(4) 0.19(3) 0.39(5) 0.26(4) 0.19(4) 0.15(3)
N1 0.031(7) 0.059(9) 0.071(9) 0.013(7) -0.003(6) 0.005(6)
N2 0.028(7) 0.058(9) 0.078(9) 0.014(7) -0.003(6) 0.001(6)
O1 0.021(4) 0.051(5) 0.042(5) 0.001(4) -0.001(4) -0.005(4)
O1S 0.035(6) 0.069(8) 0.142(10) 0.008(7) 0.010(6) -0.004(6)
O2 0.083(8) 0.076(9) 0.166(12) -0.019(8) -0.070(7) 0.009(7)
O3 0.054(6) 0.069(8) 0.116(9) -0.015(6) 0.005(6) 0.000(6)
O4 0.032(5) 0.112(9) 0.076(8) 0.034(7) 0.024(5) 0.018(6)
O5 0.088(8) 0.059(7) 0.084(8) 0.026(6) 0.032(6) 0.011(6)
O6 0.051(6) 0.055(7) 0.098(9) -0.023(6) 0.007(6) 0.010(5)
O7 0.051(7) 0.071(9) 0.183(13) -0.045(9) 0.052(7) 0.008(7)
O8 0.116(9) 0.054(7) 0.090(9) 0.039(6) -0.044(7) -0.017(7)
O9 0.030(5) 0.107(9) 0.074(8) 0.031(7) -0.016(5) -0.021(6)
O10 0.030(5) 0.178(12) 0.069(7) 0.039(7) 0.008(5) 0.001(7)
O11 0.034(5) 0.159(11) 0.055(7) 0.021(6) 0.008(5) 0.007(6)
O12 0.016(5) 0.057(7) 0.161(10) -0.017(6) 0.024(5) 0.003(5)
O13 0.031(5) 0.069(7) 0.144(10) -0.001(6) -0.024(5) 0.006(5)
Fe2 0.0408(11) 0.0518(14) 0.0678(15) -0.0101(12) -0.0005(10) -0.0001(11)
Fe1 0.0204(9) 0.0624(14) 0.0441(12) 0.0012(11) -0.0008(8) -0.0057(10)
Ni1 0.0339(10) 0.0769(15) 0.0618(13) 0.0033(11) -0.0002(8) 0.0060(11)
S1S 0.126(10) 0.063(7) 0.261(16) -0.029(8) -0.032(10) -0.001(7)
S2S 0.130(10) 0.136(11) 0.159(12) 0.006(9) 0.013(8) 0.010(9)
S3S 0.39(2) 0.51(3) 1.01(5) -0.32(4) 0.31(3) -0.05(2)
S4S 0.46(3) 0.55(4) 0.71(5) -0.20(3) -0.11(3) -0.13(3)

loop_
_atom_type_symbol
_atom_type_description
_atom_type_scat_dispersion_real
_atom_type_scat_dispersion_imag
_atom_type_scat_source
C C 0.0033 0.0016 'International Tables Vol C Tables 4.2.6.8 and 6.1.1.4'
H H 0.0000 0.0000 'International Tables Vol C Tables 4.2.6.8 and 6.1.1.4'
N N 0.0061 0.0033 'International Tables Vol C Tables 4.2.6.8 and 6.1.1.4'
O O 0.0106 0.0060 'International Tables Vol C Tables 4.2.6.8 and 6.1.1.4'
Fe Fe 0.3463 0.8444 'International Tables Vol C Tables 4.2.6.8 and 6.1.1.4'
Ni Ni 0.3393 1.1124 'International Tables Vol C Tables 4.2.6.8 and 6.1.1.4'
S S 0.1246 0.1234 'International Tables Vol C Tables 4.2.6.8 and 6.1.1.4'

loop_
_geom_angle_atom_site_label_1
_geom_angle_atom_site_label_2
_geom_angle_atom_site_label_3
_geom_angle
_geom_angle_site_symmetry_1
_geom_angle_site_symmetry_3
O2 C1 O3 132.3(16) . .
O2 C1 C2 119.0(16) . .
O3 C1 C2 108.7(17) . .
C2A C2 C2D 116(2) . .
C2A C2 C2B 104(2) . .
C2D C2 C2B 112.6(18) . .
C2A C2 C1 115.5(19) . .
C2D C2 C1 103.0(16) . .
C2B C2 C1 105.2(15) . .
O4 C3 O5 126.2(16) . .
O4 C3 C4 119.0(17) . .
O5 C3 C4 114.7(15) . .
C4A C4 C4B 116(2) . .
C4A C4 C3 113(2) . .
C4B C4 C3 119.1(17) . .
C4A C4 C4C 103.2(16) . .
C4B C4 C4C 98.4(15) . .
C3 C4 C4C 103.5(17) . .
O7 C5 O6 125.8(17) . .
O7 C5 C6 125(2) . .
O6 C5 C6 108.6(19) . .
C6A C6 C6B 106.5(16) . .
C6A C6 C6C 118(2) . .
C6B C6 C6C 104.5(14) . .
C6A C6 C5 119.4(17) . .
C6B C6 C5 104(2) . .
C6C C6 C5 102.8(17) . .
O9 C7 O8 129.4(13) . .
O9 C7 C8 115.9(13) . .
O8 C7 C8 114.5(13) . .
C8B C8 C7 119.9(14) . .
C8B C8 C8C 107.3(14) . .
C7 C8 C8C 122.1(13) . .
C8B C8 C8A 96.6(12) . .
C7 C8 C8A 108.7(13) . .
C8C C8 C8A 96.3(13) . .
O11 C9 O10 124.7(13) . .
O11 C9 C10 115.2(13) . .
O10 C9 C10 120.0(13) . .
C10B C10 C10A 110.0(17) . .
C10B C10 C9 109.4(15) . .
C10A C10 C9 112.5(18) . .
C10B C10 C10C 106.7(16) . .
C10A C10 C10C 101.7(14) . .
C9 C10 C10C 116(2) . .
O12 C11 O13 126.1(15) . .
O12 C11 C12 116.0(14) . .
O13 C11 C12 117.9(14) . .
C12C C12 C12A 108.8(16) . .
C12C C12 C11 117.0(19) . .
C12A C12 C11 113.1(17) . .
C12C C12 C12B 105.6(15) . .
C12A C12 C12B 100.8(13) . .
C11 C12 C12B 110.1(15) . .
N1 C13 C14 118.4(12) . .
C15 C14 C13 124.8(12) . .
C14 C15 C16 116.2(11) . .
C14 C15 C18 123.2(11) . .
C16 C15 C18 120.6(12) . .
C17 C16 C15 116.0(12) . .
C16 C17 N1 128.9(12) . .
N3 C18 C19 122.9(12) 1_455 .
N3 C18 C15 116.1(12) 1_455 .
C19 C18 C15 121.0(12) . .
C18 C19 C20 120.2(13) . 1_455
C19 C20 C21 115.2(13) 1_655 .
C19 C20 C28 122.4(15) 1_655 .
C21 C20 C28 121.0(14) . .
C22 C21 C20 119.9(13) . .
N3 C22 C21 121.2(12) . .
N3 C22 C25 116.9(12) . .
C21 C22 C25 121.9(12) . .
N2 C23 C24 125.3(12) . .
C23 C24 C25 119.3(12) . .
C24 C25 C26 117.7(12) . .
C24 C25 C22 122.3(11) . .
C26 C25 C22 119.7(13) . .
C27 C26 C25 116.2(13) . .
N2 C27 C26 127.9(12) . .
C29 C28 C33 112.2(11) . .
C29 C28 C20 137.7(15) . .
C33 C28 C20 110.0(15) . .
C30 C29 C28 126.0(13) . .
C29 C30 C31 117.9(13) . .
C32 C31 C30 120.6(14) . .
C34 C32 C31 123.9(17) . .
C34 C32 C33 116.4(14) . .
C31 C32 C33 119.6(11) . .
C32 C33 C37 125.9(13) . .
C32 C33 C28 123.4(11) . .
C37 C33 C28 110.0(12) . .
C32 C34 C35 123.5(16) . .
C34 C35 C36 117.2(16) . .
C37 C36 C35 124.3(19) . .
C36 C37 C33 112.0(18) . .
C17 N1 C13 115.1(11) . .
C17 N1 Fe1 123.1(8) . .
C13 N1 Fe1 121.4(9) . .
C23 N2 C27 113.3(11) . .
C23 N2 Ni1 124.3(9) . .
C27 N2 Ni1 122.1(9) . .
C18 N3 C22 119.5(11) 1_655 .
Fe2 O1 Fe1 121.6(4) . .
Fe2 O1 Ni1 119.9(4) . .
Fe1 O1 Ni1 118.5(4) . .
S2S O1S S1S 115.4(10) . .
S2S O1S Fe2 116.7(7) . .
S1S O1S Fe2 116.4(6) . .
C1 O2 Fe1 130.2(11) . .
C1 O3 Fe2 125.8(10) . .
C3 O4 Fe1 133.0(10) . .
C3 O5 Fe2 128.8(10) . .
C5 O6 Fe2 128.8(11) . .
C5 O7 Ni1 133.8(13) . .
C7 O8 Fe2 128.2(8) . .
C7 O9 Ni1 130.7(9) . .
C9 O10 Ni1 133.5(9) . .
C9 O11 Fe1 132.5(9) . .
C11 O12 Ni1 132.2(10) . .
C11 O13 Fe1 133.2(10) . .
O1 Fe2 O8 96.1(3) . .
O1 Fe2 O6 96.0(4) . .
O8 Fe2 O6 92.0(4) . .
O1 Fe2 O3 95.7(4) . .
O8 Fe2 O3 168.1(4) . .
O6 Fe2 O3 88.8(4) . .
O1 Fe2 O5 95.7(4) . .
O8 Fe2 O5 85.0(4) . .
O6 Fe2 O5 168.2(4) . .
O3 Fe2 O5 91.8(4) . .
O1 Fe2 O1S 178.7(4) . .
O8 Fe2 O1S 85.2(4) . .
O6 Fe2 O1S 83.6(4) . .
O3 Fe2 O1S 83.1(4) . .
O5 Fe2 O1S 84.8(4) . .
O1 Fe1 O13 95.8(3) . .
O1 Fe1 O2 95.3(4) . .
O13 Fe1 O2 168.9(4) . .
O1 Fe1 O4 94.0(3) . .
O13 Fe1 O4 88.2(4) . .
O2 Fe1 O4 90.1(5) . .
O1 Fe1 O11 94.9(3) . .
O13 Fe1 O11 92.9(4) . .
O2 Fe1 O11 87.1(5) . .
O4 Fe1 O11 170.9(4) . .
O1 Fe1 N1 179.1(4) . .
O13 Fe1 N1 83.4(4) . .
O2 Fe1 N1 85.5(4) . .
O4 Fe1 N1 85.6(4) . .
O11 Fe1 N1 85.5(4) . .
O1 Ni1 O7 96.5(4) . .
O1 Ni1 O10 94.5(3) . .
O7 Ni1 O10 88.1(5) . .
O1 Ni1 O12 95.7(3) . .
O7 Ni1 O12 167.6(4) . .
O10 Ni1 O12 92.8(4) . .
O1 Ni1 O9 94.2(3) . .
O7 Ni1 O9 90.6(5) . .
O10 Ni1 O9 171.3(4) . .
O12 Ni1 O9 86.5(4) . .
O1 Ni1 N2 178.8(4) . .
O7 Ni1 N2 84.6(5) . .
O10 Ni1 N2 85.8(4) . .
O12 Ni1 N2 83.1(4) . .
O9 Ni1 N2 85.4(4) . .
O1S S1S C1S 126.5(15) . .
O1S S1S C2S 112.3(18) . .
C1S S1S C2S 103(2) . .
O1S S2S C3S 140.3(15) . .
O1S S2S C4S 99.7(18) . .
C3S S2S C4S 96.2(15) . .
O2S S3S C5S 125(3) . .
O2S S3S C6S 112.3(18) . .
C5S S3S C6S 92.6(13) . .
O3S S4S C8S 102.6(17) . .
O3S S4S C7S 111.6(19) . .
C8S S4S C7S 92.0(14) . .

loop_
_geom_bond_atom_site_label_1
_geom_bond_atom_site_label_2
_geom_bond_distance
_geom_bond_site_symmetry_2
C1 O2 1.152(18) .
C1 O3 1.265(17) .
C1 C2 1.66(2) .
C1S S1S 1.608(19) .
C2 C2A 1.39(3) .
C2 C2D 1.53(3) .
C2 C2B 1.531(17) .
C2S S1S 1.674(19) .
C3 O4 1.200(15) .
C3 O5 1.251(16) .
C3 C4 1.51(2) .
C3S S2S 1.58(2) .
C4 C4A 1.31(2) .
C4 C4B 1.46(2) .
C4 C4C 1.572(16) .
C4S S2S 1.662(19) .
C5 O7 1.16(2) .
C5 O6 1.33(2) .
C5 C6 1.57(2) .
C5S S3S 1.519(13) .
C6 C6A 1.46(2) .
C6 C6B 1.467(17) .
C6 C6C 1.542(17) .
C6S S3S 1.568(18) .
C7 O9 1.170(14) .
C7 O8 1.259(14) .
C7 C8 1.452(17) .
C7S S4S 1.542(18) .
C8 C8B 1.451(15) .
C8 C8C 1.464(15) .
C8 C8A 1.606(16) .
C8S S4S 1.496(16) .
C9 O11 1.248(15) .
C9 O10 1.260(15) .
C9 C10 1.501(17) .
C10 C10B 1.408(16) .
C10 C10A 1.465(17) .
C10 C10C 1.520(17) .
C11 O12 1.209(15) .
C11 O13 1.251(15) .
C11 C12 1.468(17) .
C12 C12C 1.446(17) .
C12 C12A 1.459(16) .
C12 C12B 1.545(16) .
C13 N1 1.380(11) .
C13 C14 1.413(15) .
C14 C15 1.360(15) .
C15 C16 1.440(14) .
C15 C18 1.458(15) .
C16 C17 1.344(15) .
C17 N1 1.360(12) .
C18 N3 1.321(13) 1_455
C18 C19 1.375(13) .
C19 C20 1.388(18) 1_455
C20 C19 1.388(18) 1_655
C20 C21 1.452(18) .
C20 C28 1.542(12) .
C21 C22 1.359(13) .
C22 N3 1.352(13) .
C22 C25 1.450(16) .
C23 N2 1.334(13) .
C23 C24 1.377(15) .
C24 C25 1.394(13) .
C25 C26 1.405(12) .
C26 C27 1.382(16) .
C27 N2 1.342(12) .
C28 C29 1.370(15) .
C28 C33 1.398(9) .
C29 C30 1.368(16) .
C30 C31 1.369(16) .
C31 C32 1.326(15) .
C32 C34 1.306(16) .
C32 C33 1.392(15) .
C33 C37 1.397(13) .
C34 C35 1.371(18) .
C35 C36 1.391(19) .
C36 C37 1.369(19) .
N1 Fe1 2.161(10) .
N2 Ni1 2.161(10) .
N3 C18 1.321(13) 1_655
O1 Fe2 1.831(7) .
O1 Fe1 1.898(7) .
O1 Ni1 1.932(7) .
O1S S2S 1.493(13) .
O1S S1S 1.564(13) .
O1S Fe2 2.054(9) .
O2 Fe1 2.000(10) .
O2S S3S 1.490(19) .
O3 Fe2 2.045(10) .
O3S S4S 1.425(19) .
O4 Fe1 2.015(9) .
O5 Fe2 2.046(10) .
O6 Fe2 2.030(10) .
O7 Ni1 1.967(10) .
O8 Fe2 2.019(10) .
O9 Ni1 2.025(9) .
O10 Ni1 1.998(10) .
O11 Fe1 2.017(9) .
O12 Ni1 2.017(9) .
O13 Fe1 1.992(9) .
